data_6000694
loop_
_publ_author_name
'Bezou, C.'
'Nonat, A.'
'Mutin, J. C.'
'Christensen, A. N.'
'Lehmann, M. S.'

_publ_section_title
;
 Investigation of the crystal-structure of gamma-CaSO4, CaSO4.0.5 H2O, and
 CaSO4.0.6 H2O by powder diffraction methods
;
_journal_name_full 'Journal of Solid State Chemistry'
_journal_page_first 165
_journal_page_last 176
_journal_paper_doi 10.1006/jssc.1995.1260
_journal_volume 117
_journal_year 1995
_chemical_formula_sum 'Ca H O4.5 S'
_space_group_name_H-M_alt 'I 1 2 1'
_cell_angle_alpha 90.000
_cell_angle_beta 90.270
_cell_angle_gamma 90.000
_cell_length_a 12.0317
_cell_length_b 6.9269
_cell_length_c 12.6712
_cell_volume 1056.04
_cod_database_code 6000694

loop_
_atom_site_label
_atom_site_fract_x
_atom_site_fract_y
_atom_site_fract_z
? ? ? ?
